data_1528671
loop_
_publ_author_name
'Lacroix-Orio, L.'
'Tillard, M.'
'Belin, C.'

_publ_section_title
;
 Synthesis, crystal and electronic structure of Li8 Zn2 Ge3, a compound
 displaying an open layered anionic network
;
_journal_name_full 'Solid State Sciences'
_journal_page_first 208
_journal_page_last 215
_journal_volume 8
_journal_year 2006
_chemical_formula_sum 'Ge3 Li8 Zn2'
_chemical_name_systematic 'Li8 Zn2 Ge3'
_space_group_IT_number 161
_symmetry_space_group_name_Hall 'R 3 -2"c'
_symmetry_space_group_name_H-M 'R 3 c :H'
_cell_angle_alpha 90
_cell_angle_beta 90
_cell_angle_gamma 120
_cell_formula_units_Z 6
_cell_length_a 7.555
_cell_length_b 7.555
_cell_length_c 24.449
_cell_volume 1208.539
_citation_journal_id_ASTM SSSCFJ
_cod_data_source_file Lacroix-Orio_SSSCFJ_2006_753.cif
_cod_data_source_block Ge3Li8Zn2
_cod_database_code 1528671

loop_
_symmetry_equiv_pos_as_xyz
x,y,z
-y,x-y,z
-x+y,-x,z
-y,-x,z+1/2
x,x-y,z+1/2
-x+y,y,z+1/2
x+2/3,y+1/3,z+1/3
-y+2/3,x-y+1/3,z+1/3
-x+y+2/3,-x+1/3,z+1/3
-y+2/3,-x+1/3,z+5/6
x+2/3,x-y+1/3,z+5/6
-x+y+2/3,y+1/3,z+5/6
x+1/3,y+2/3,z+2/3
-y+1/3,x-y+2/3,z+2/3
-x+y+1/3,-x+2/3,z+2/3
-y+1/3,-x+2/3,z+7/6
x+1/3,x-y+2/3,z+7/6
-x+y+1/3,y+2/3,z+7/6

loop_
_atom_site_label
_atom_site_type_symbol
_atom_site_fract_x
_atom_site_fract_y
_atom_site_fract_z
_atom_site_occupancy
_atom_site_U_iso_or_equiv
Ge1 Ge-4 -0.32714 -0.32785 -0.00292 1 0.0
Li2 Li+1 -0.34 -0.3232 -0.1152 1 0.0
Li1 Li+1 -0.0034 -0.3485 -0.0577 1 0.0
Zn1 Zn+2 -0.3333 -0.6667 -0.0005 1 0.0
Li3 Li+1 0 0 -0.0632 1 0.0
Li4 Li+1 0 0 0.0396 1 0.0
Zn2 Zn+2 -0.6667 -0.3333 -0.00681 1 0.0
